data_7103679
loop_
_publ_author_name
J.Qi
'Hong-Xia Ma'
'Xian-Jun Li'
'Zhong-Yuan Zhou'
M.C.K.Chio
'Albert S. C. Chan'
'Qi-Yun Yang'

_publ_section_title
;
Synthesis and Characterization of Cobalt (=A2=BB) 
Complexes Containing 2-Pyridinecarboxamide Ligands and Their 
Application in Catalytic Oxidation of Ethylbenzene with Dioxygen
;
_journal_name_full 'Chemical communications (Cambridge, England)'
_journal_paper_doi 10.1039/b301963b
_journal_year 2003
_chemical_formula_sum 'C39 H35 Co N6 O7'
_chemical_formula_weight 758.66
_chemical_name_systematic
; 
? 
;
_space_group_IT_number 2
_symmetry_cell_setting triclinic
_symmetry_space_group_name_Hall '-P 1'
_symmetry_space_group_name_H-M 'P -1'
_atom_sites_solution_hydrogens geom
_atom_sites_solution_primary direct
_atom_sites_solution_secondary difmap
_audit_creation_method SHELXL-97
_cell_angle_alpha 97.860(3)
_cell_angle_beta 108.441(4)
_cell_angle_gamma 105.191(3)
_cell_formula_units_Z 2
_cell_length_a 10.0802(16)
_cell_length_b 13.104(2)
_cell_length_c 14.813(2)
_cell_measurement_reflns_used 2781
_cell_measurement_temperature 294(2)
_cell_measurement_theta_max 27.5
_cell_measurement_theta_min 1
_cell_volume 1739.1(5)
_computing_cell_refinement 'Bruker SMART'
_computing_data_collection 'Bruker SMART'
_computing_data_reduction 'Bruker SHELXTL'
_computing_molecular_graphics 'Bruker SHELXTL'
_computing_publication_material 'Bruker SHELXTL'
_computing_structure_refinement 'SHELXL-97 (Sheldrick, 1997)'
_computing_structure_solution 'SHELXS-97 (Sheldrick, 1990)'
_diffrn_ambient_temperature 294(2)
_diffrn_measured_fraction_theta_full 0.980
_diffrn_measured_fraction_theta_max 0.980
_diffrn_measurement_device_type 'CCD area detector'
_diffrn_measurement_method 'phi and omega scans'
_diffrn_radiation_monochromator graphite
_diffrn_radiation_source 'fine-focus sealed tube'
_diffrn_radiation_type MoK\a
_diffrn_radiation_wavelength 0.71073
_diffrn_reflns_av_R_equivalents 0.0395
_diffrn_reflns_av_sigmaI/netI 0.1136
_diffrn_reflns_limit_h_max 6
_diffrn_reflns_limit_h_min -13
_diffrn_reflns_limit_k_max 17
_diffrn_reflns_limit_k_min -16
_diffrn_reflns_limit_l_max 19
_diffrn_reflns_limit_l_min -19
_diffrn_reflns_number 11760
_diffrn_reflns_theta_full 27.60
_diffrn_reflns_theta_max 27.60
_diffrn_reflns_theta_min 2.20
_exptl_absorpt_coefficient_mu 0.555
_exptl_absorpt_correction_T_max 0.9165
_exptl_absorpt_correction_T_min 0.8971
_exptl_absorpt_correction_type empirical
_exptl_absorpt_process_details 'SADABS; Sheldrick 1996'
_exptl_crystal_colour RED
_exptl_crystal_density_diffrn 1.449
_exptl_crystal_density_method 'not measured'
_exptl_crystal_description PRISM
_exptl_crystal_F_000 788
_exptl_crystal_size_max 0.20
_exptl_crystal_size_mid 0.18
_exptl_crystal_size_min 0.16
_refine_diff_density_max 0.667
_refine_diff_density_min -0.632
_refine_diff_density_rms 0.068
_refine_ls_extinction_method none
_refine_ls_goodness_of_fit_ref 1.013
_refine_ls_hydrogen_treatment mixed
_refine_ls_matrix_type full
_refine_ls_number_parameters 481
_refine_ls_number_reflns 7906
_refine_ls_number_restraints 0
_refine_ls_restrained_S_all 1.013
_refine_ls_R_factor_all 0.1039
_refine_ls_R_factor_gt 0.0572
_refine_ls_shift/su_max 0.000
_refine_ls_shift/su_mean 0.000
_refine_ls_structure_factor_coef Fsqd
_refine_ls_weighting_details 'calc w=1/[\s^2^(Fo^2^)+(0.0200P)^2^+0.0000P] where P=(Fo^2^+2Fc^2^)/3'
_refine_ls_weighting_scheme calc
_refine_ls_wR_factor_gt 0.0924
_refine_ls_wR_factor_ref 0.1007
_reflns_number_gt 4363
_reflns_number_total 7906
_reflns_threshold_expression >2sigma(I)
_cod_data_source_file b301963b.txt
_cod_data_source_block q9
_cod_depositor_comments
;
The following automatic conversions were performed:
'_symmetry_cell_setting' value 'Triclinic' changed to 'triclinic'
according to '/home/saulius/struct/CIF-dictionaries/cif_core.dic'
dictionary named 'cif_core.dic' version 2.4.1 from
2010-06-29.

'_exptl_absorpt_correction_type' value 'EMPIRICAL' changed to
'empirical' according to
'/home/saulius/struct/CIF-dictionaries/cif_core.dic' dictionary named
'cif_core.dic' version 2.4.1 from 2010-06-29.

Automatic conversion script
Id: cif_fix_enum 1527 2010-12-29 10:47:43Z saulius 
;
_cod_original_sg_symbol_H-M P-1
_cod_database_code 7103679

loop_
_symmetry_equiv_pos_as_xyz
'x, y, z'
'-x, -y, -z'

loop_
_atom_site_label
_atom_site_type_symbol
_atom_site_fract_x
_atom_site_fract_y
_atom_site_fract_z
_atom_site_U_iso_or_equiv
_atom_site_adp_type
_atom_site_occupancy
_atom_site_symmetry_multiplicity
_atom_site_calc_flag
_atom_site_refinement_flags
_atom_site_disorder_assembly
_atom_site_disorder_group
Co1 Co 0.25668(5) 0.35843(3) 0.19860(3) 0.02863(13) Uani 1 1 d . . .
O1 O -0.1624(2) 0.3258(2) 0.04318(16) 0.0549(7) Uani 1 1 d . . .
O2 O 0.0287(3) 0.2266(2) -0.30577(16) 0.0591(8) Uani 1 1 d . . .
O3 O 0.6706(3) 0.52187(19) 0.39011(17) 0.0562(7) Uani 1 1 d . . .
O4 O 0.6639(3) 0.1075(2) 0.51973(17) 0.0642(8) Uani 1 1 d . . .
O5 O 0.2064(3) 0.04382(19) 0.11452(19) 0.0602(8) Uani 1 1 d . . .
O6 O -0.2432(2) -0.01911(19) 0.31431(16) 0.0514(7) Uani 1 1 d . . .
N1 N 0.1337(3) 0.38480(19) 0.26842(18) 0.0301(6) Uani 1 1 d . . .
N2 N 0.0830(3) 0.3409(2) 0.08507(17) 0.0300(6) Uani 1 1 d . . .
N3 N 0.3359(3) 0.51543(19) 0.21343(16) 0.0282(6) Uani 1 1 d . . .
N4 N 0.4404(3) 0.3907(2) 0.31485(17) 0.0309(6) Uani 1 1 d . . .
N5 N 0.3606(3) 0.3194(2) 0.11795(16) 0.0298(6) Uani 1 1 d . . .
N6 N 0.1900(3) 0.20335(19) 0.18750(17) 0.0304(6) Uani 1 1 d . . .
C1 C 0.1693(4) 0.4131(3) 0.3657(2) 0.0367(8) Uani 1 1 d . . .
H1 H 0.2669 0.4277 0.4068 0.044 Uiso 1 1 calc R . .
C2 C 0.0673(4) 0.4214(3) 0.4068(2) 0.0463(10) Uani 1 1 d . . .
H2 H 0.0962 0.4413 0.4746 0.056 Uiso 1 1 calc R . .
C3 C -0.0765(4) 0.4005(3) 0.3483(2) 0.0462(10) Uani 1 1 d . . .
H3 H -0.1475 0.4041 0.3753 0.055 Uiso 1 1 calc R . .
C4 C -0.1136(4) 0.3740(3) 0.2483(2) 0.0435(9) Uani 1 1 d . . .
H4 H -0.2103 0.3609 0.2065 0.052 Uiso 1 1 calc R . .
C5 C -0.0076(3) 0.3668(2) 0.2105(2) 0.0315(8) Uani 1 1 d . . .
C6 C -0.0377(4) 0.3408(3) 0.1025(2) 0.0359(8) Uani 1 1 d . . .
C7 C 0.0694(3) 0.3132(2) -0.0155(2) 0.0298(8) Uani 1 1 d . . .
C8 C 0.1039(4) 0.3937(3) -0.0632(2) 0.0404(9) Uani 1 1 d . . .
H8 H 0.1350 0.4664 -0.0302 0.048 Uiso 1 1 calc R . .
C9 C 0.0929(4) 0.3674(3) -0.1601(2) 0.0445(10) Uani 1 1 d . . .
H9 H 0.1182 0.4224 -0.1911 0.053 Uiso 1 1 calc R . .
C10 C 0.0445(4) 0.2600(3) -0.2101(2) 0.0408(9) Uani 1 1 d . . .
C11 C 0.0095(4) 0.1792(3) -0.1633(2) 0.0471(10) Uani 1 1 d . . .
H11 H -0.0227 0.1065 -0.1969 0.057 Uiso 1 1 calc R . .
C12 C 0.0217(4) 0.2049(3) -0.0668(2) 0.0407(9) Uani 1 1 d . . .
H12 H -0.0021 0.1494 -0.0358 0.049 Uiso 1 1 calc R . .
C13 C 0.0180(4) 0.3026(3) -0.3647(2) 0.0679(13) Uani 1 1 d . . .
H13A H -0.0558 0.3339 -0.3587 0.102 Uiso 1 1 calc R . .
H13B H -0.0093 0.2663 -0.4319 0.102 Uiso 1 1 calc R . .
H13C H 0.1117 0.3591 -0.3435 0.102 Uiso 1 1 calc R . .
C14 C 0.2694(4) 0.5797(3) 0.1673(2) 0.0350(8) Uani 1 1 d . . .
H14 H 0.1699 0.5503 0.1271 0.042 Uiso 1 1 calc R . .
C15 C 0.3417(4) 0.6872(3) 0.1767(2) 0.0430(9) Uani 1 1 d . . .
H15 H 0.2914 0.7302 0.1451 0.052 Uiso 1 1 calc R . .
C16 C 0.4903(4) 0.7306(3) 0.2339(2) 0.0493(10) Uani 1 1 d . . .
H16 H 0.5436 0.8018 0.2378 0.059 Uiso 1 1 calc R . .
C17 C 0.5576(4) 0.6669(3) 0.2845(2) 0.0448(10) Uani 1 1 d . . .
H17 H 0.6568 0.6955 0.3253 0.054 Uiso 1 1 calc R . .
C18 C 0.4788(3) 0.5605(3) 0.2751(2) 0.0343(8) Uani 1 1 d . . .
C19 C 0.5405(4) 0.4883(3) 0.3318(2) 0.0356(8) Uani 1 1 d . . .
C20 C 0.4940(3) 0.3169(3) 0.3674(2) 0.0321(8) Uani 1 1 d . . .
C21 C 0.5512(4) 0.2448(3) 0.3294(2) 0.0459(9) Uani 1 1 d . . .
H21 H 0.5526 0.2422 0.2666 0.055 Uiso 1 1 calc R . .
C22 C 0.6061(4) 0.1768(3) 0.3811(3) 0.0543(10) Uani 1 1 d . . .
H22 H 0.6441 0.1289 0.3534 0.065 Uiso 1 1 calc R . .
C23 C 0.6055(4) 0.1787(3) 0.4739(3) 0.0432(9) Uani 1 1 d . . .
C24 C 0.5510(4) 0.2503(3) 0.5141(2) 0.0451(9) Uani 1 1 d . . .
H24 H 0.5517 0.2533 0.5774 0.054 Uiso 1 1 calc R . .
C25 C 0.4944(4) 0.3187(3) 0.4607(2) 0.0421(9) Uani 1 1 d . . .
H25 H 0.4561 0.3665 0.4883 0.050 Uiso 1 1 calc R . .
C26 C 0.6600(4) 0.1027(3) 0.6147(3) 0.0673(13) Uani 1 1 d . . .
H26A H 0.7212 0.1711 0.6603 0.101 Uiso 1 1 calc R . .
H26B H 0.6960 0.0457 0.6357 0.101 Uiso 1 1 calc R . .
H26C H 0.5601 0.0882 0.6118 0.101 Uiso 1 1 calc R . .
C27 C 0.4500(3) 0.3839(3) 0.0839(2) 0.0393(9) Uani 1 1 d . . .
H27 H 0.4649 0.4583 0.0985 0.047 Uiso 1 1 calc R . .
C28 C 0.5206(4) 0.3459(3) 0.0285(2) 0.0497(10) Uani 1 1 d . . .
H28 H 0.5819 0.3938 0.0063 0.060 Uiso 1 1 calc R . .
C29 C 0.4999(4) 0.2357(3) 0.0060(3) 0.0578(11) Uani 1 1 d . . .
H29 H 0.5474 0.2079 -0.0310 0.069 Uiso 1 1 calc R . .
C30 C 0.4074(4) 0.1684(3) 0.0397(2) 0.0480(10) Uani 1 1 d . . .
H30 H 0.3913 0.0938 0.0254 0.058 Uiso 1 1 calc R . .
C31 C 0.3389(3) 0.2107(3) 0.0945(2) 0.0348(8) Uani 1 1 d . . .
C32 C 0.2373(4) 0.1436(3) 0.1338(2) 0.0391(9) Uani 1 1 d . . .
C33 C 0.0808(4) 0.1474(2) 0.2219(2) 0.0323(8) Uani 1 1 d . . .
C34 C 0.1185(4) 0.1367(3) 0.3157(2) 0.0451(10) Uani 1 1 d . . .
H34 H 0.2167 0.1667 0.3581 0.054 Uiso 1 1 calc R . .
C35 C 0.0144(4) 0.0821(3) 0.3494(2) 0.0540(11) Uani 1 1 d . . .
H35 H 0.0430 0.0757 0.4140 0.065 Uiso 1 1 calc R . .
C36 C -0.1316(4) 0.0370(3) 0.2881(2) 0.0364(8) Uani 1 1 d . . .
C37 C -0.1699(4) 0.0485(3) 0.1945(2) 0.0469(10) Uani 1 1 d . . .
H37 H -0.2686 0.0202 0.1529 0.056 Uiso 1 1 calc R . .
C38 C -0.0668(4) 0.1006(3) 0.1602(2) 0.0457(10) Uani 1 1 d . . .
H38 H -0.0954 0.1049 0.0951 0.055 Uiso 1 1 calc R . .
C39 C -0.1997(4) -0.0443(3) 0.4072(2) 0.0557(11) Uani 1 1 d . . .
H39A H -0.1338 -0.0859 0.4098 0.084 Uiso 1 1 calc R . .
H39B H -0.2856 -0.0859 0.4170 0.084 Uiso 1 1 calc R . .
H39C H -0.1504 0.0220 0.4577 0.084 Uiso 1 1 calc R . .
O1W O 0.6088(6) 0.0758(4) -0.1204(5) 0.248(3) Uani 1 1 d . . .
H1WA H 0.5782 0.0134 -0.1097 0.297 Uiso 1 1 d R . .
H1WB H 0.6830 0.0787 -0.1369 0.297 Uiso 1 1 d R . .

loop_
_atom_site_aniso_label
_atom_site_aniso_U_11
_atom_site_aniso_U_22
_atom_site_aniso_U_33
_atom_site_aniso_U_23
_atom_site_aniso_U_13
_atom_site_aniso_U_12
Co1 0.0258(3) 0.0276(2) 0.0267(2) 0.00510(18) 0.0045(2) 0.00657(19)
O1 0.0298(15) 0.090(2) 0.0348(14) 0.0067(13) 0.0025(12) 0.0200(14)
O2 0.088(2) 0.0604(17) 0.0344(14) 0.0107(13) 0.0298(14) 0.0247(15)
O3 0.0292(14) 0.0502(16) 0.0594(16) 0.0153(13) -0.0116(12) -0.0021(12)
O4 0.086(2) 0.0655(18) 0.0514(16) 0.0263(14) 0.0158(15) 0.0470(16)
O5 0.0677(19) 0.0267(14) 0.091(2) 0.0073(13) 0.0416(16) 0.0114(13)
O6 0.0399(15) 0.0605(17) 0.0489(15) 0.0174(13) 0.0184(13) 0.0036(13)
N1 0.0282(16) 0.0286(15) 0.0296(15) 0.0089(12) 0.0051(13) 0.0086(12)
N2 0.0233(15) 0.0356(16) 0.0236(14) 0.0033(12) 0.0036(12) 0.0055(12)
N3 0.0277(16) 0.0267(15) 0.0246(14) 0.0026(11) 0.0055(12) 0.0067(12)
N4 0.0233(15) 0.0322(15) 0.0293(14) 0.0065(12) 0.0015(12) 0.0070(13)
N5 0.0257(15) 0.0336(16) 0.0261(14) 0.0104(12) 0.0049(12) 0.0075(13)
N6 0.0302(16) 0.0262(15) 0.0309(15) 0.0057(12) 0.0084(13) 0.0070(13)
C1 0.035(2) 0.046(2) 0.0238(18) 0.0044(15) 0.0046(16) 0.0142(17)
C2 0.045(2) 0.058(2) 0.030(2) 0.0007(17) 0.0118(19) 0.015(2)
C3 0.038(2) 0.061(3) 0.042(2) 0.0061(19) 0.0184(19) 0.0183(19)
C4 0.026(2) 0.059(2) 0.037(2) 0.0054(18) 0.0066(17) 0.0099(18)
C5 0.0280(19) 0.0321(19) 0.0305(18) 0.0082(15) 0.0064(16) 0.0085(15)
C6 0.030(2) 0.037(2) 0.0314(19) 0.0082(15) 0.0021(17) 0.0076(16)
C7 0.0215(18) 0.0338(19) 0.0250(17) 0.0057(15) -0.0001(14) 0.0060(15)
C8 0.046(2) 0.0306(19) 0.0331(19) 0.0052(16) 0.0067(17) 0.0040(17)
C9 0.055(2) 0.042(2) 0.034(2) 0.0158(17) 0.0173(18) 0.0084(19)
C10 0.044(2) 0.049(2) 0.0274(19) 0.0090(17) 0.0125(17) 0.0129(18)
C11 0.063(3) 0.035(2) 0.032(2) -0.0002(16) 0.0114(19) 0.0092(19)
C12 0.048(2) 0.034(2) 0.0316(19) 0.0088(16) 0.0090(17) 0.0078(17)
C13 0.082(3) 0.077(3) 0.039(2) 0.023(2) 0.018(2) 0.017(3)
C14 0.033(2) 0.0322(19) 0.0317(18) 0.0055(15) 0.0027(16) 0.0096(16)
C15 0.052(2) 0.0295(19) 0.039(2) 0.0066(16) 0.0058(18) 0.0131(18)
C16 0.053(3) 0.033(2) 0.043(2) 0.0068(17) 0.007(2) -0.0029(19)
C17 0.038(2) 0.034(2) 0.043(2) 0.0041(17) 0.0023(18) -0.0014(17)
C18 0.0280(19) 0.0318(19) 0.0339(19) 0.0060(15) 0.0041(16) 0.0050(16)
C19 0.029(2) 0.039(2) 0.0309(18) 0.0044(16) 0.0039(16) 0.0083(17)
C20 0.0259(19) 0.0354(19) 0.0315(18) 0.0109(15) 0.0035(15) 0.0113(15)
C21 0.050(2) 0.057(2) 0.037(2) 0.0131(18) 0.0146(19) 0.029(2)
C22 0.069(3) 0.060(3) 0.045(2) 0.013(2) 0.020(2) 0.041(2)
C23 0.042(2) 0.042(2) 0.040(2) 0.0139(18) 0.0038(18) 0.0174(18)
C24 0.052(2) 0.052(2) 0.035(2) 0.0188(18) 0.0118(18) 0.024(2)
C25 0.039(2) 0.049(2) 0.038(2) 0.0094(17) 0.0095(17) 0.0198(18)
C26 0.070(3) 0.078(3) 0.060(3) 0.043(2) 0.012(2) 0.035(2)
C27 0.037(2) 0.041(2) 0.0355(19) 0.0106(17) 0.0115(18) 0.0066(17)
C28 0.048(2) 0.061(3) 0.047(2) 0.019(2) 0.027(2) 0.014(2)
C29 0.058(3) 0.067(3) 0.053(2) 0.005(2) 0.033(2) 0.017(2)
C30 0.044(2) 0.043(2) 0.051(2) -0.0011(18) 0.019(2) 0.0090(19)
C31 0.031(2) 0.038(2) 0.0296(18) 0.0035(15) 0.0075(16) 0.0087(16)
C32 0.034(2) 0.035(2) 0.040(2) 0.0056(17) 0.0072(17) 0.0063(17)
C33 0.034(2) 0.0248(17) 0.0355(19) 0.0082(15) 0.0113(17) 0.0065(15)
C34 0.034(2) 0.055(2) 0.032(2) 0.0131(17) 0.0045(17) -0.0006(18)
C35 0.049(3) 0.069(3) 0.032(2) 0.0155(19) 0.0116(19) 0.003(2)
C36 0.034(2) 0.0326(19) 0.041(2) 0.0091(16) 0.0154(18) 0.0056(16)
C37 0.033(2) 0.045(2) 0.047(2) 0.0117(18) 0.0037(18) -0.0004(18)
C38 0.041(2) 0.052(2) 0.034(2) 0.0181(17) 0.0072(18) 0.0025(19)
C39 0.057(3) 0.056(3) 0.055(2) 0.017(2) 0.029(2) 0.007(2)
O1W 0.288(6) 0.150(4) 0.545(10) 0.223(5) 0.326(7) 0.174(4)

loop_
_atom_type_symbol
_atom_type_description
_atom_type_scat_dispersion_real
_atom_type_scat_dispersion_imag
_atom_type_scat_source
C C 0.0033 0.0016 'International Tables Vol C Tables 4.2.6.8 and 6.1.1.4'
H H 0.0000 0.0000 'International Tables Vol C Tables 4.2.6.8 and 6.1.1.4'
N N 0.0061 0.0033 'International Tables Vol C Tables 4.2.6.8 and 6.1.1.4'
O O 0.0106 0.0060 'International Tables Vol C Tables 4.2.6.8 and 6.1.1.4'
Co Co 0.3494 0.9721 'International Tables Vol C Tables 4.2.6.8 and 6.1.1.4'

loop_
_geom_angle_atom_site_label_1
_geom_angle_atom_site_label_2
_geom_angle_atom_site_label_3
_geom_angle
_geom_angle_site_symmetry_1
_geom_angle_site_symmetry_3
_geom_angle_publ_flag
N1 Co1 N5 173.56(10) . . ?
N1 Co1 N6 92.90(11) . . ?
N5 Co1 N6 82.95(11) . . ?
N1 Co1 N2 82.89(11) . . ?
N5 Co1 N2 92.12(10) . . ?
N6 Co1 N2 89.59(10) . . ?
N1 Co1 N3 88.97(10) . . ?
N5 Co1 N3 95.42(10) . . ?
N6 Co1 N3 176.68(11) . . ?
N2 Co1 N3 93.37(10) . . ?
N1 Co1 N4 97.10(10) . . ?
N5 Co1 N4 88.23(10) . . ?
N6 Co1 N4 95.62(10) . . ?
N2 Co1 N4 174.79(11) . . ?
N3 Co1 N4 81.42(10) . . ?
C10 O2 C13 117.6(3) . . ?
C23 O4 C26 118.0(3) . . ?
C36 O6 C39 116.3(3) . . ?
C1 N1 C5 117.6(3) . . ?
C1 N1 Co1 128.2(2) . . ?
C5 N1 Co1 114.1(2) . . ?
C6 N2 C7 117.7(3) . . ?
C6 N2 Co1 116.0(2) . . ?
C7 N2 Co1 125.7(2) . . ?
C14 N3 C18 118.0(3) . . ?
C14 N3 Co1 128.2(2) . . ?
C18 N3 Co1 113.6(2) . . ?
C19 N4 C20 115.2(3) . . ?
C19 N4 Co1 114.3(2) . . ?
C20 N4 Co1 128.6(2) . . ?
C27 N5 C31 117.4(3) . . ?
C27 N5 Co1 128.9(2) . . ?
C31 N5 Co1 113.7(2) . . ?
C32 N6 C33 117.5(3) . . ?
C32 N6 Co1 116.4(2) . . ?
C33 N6 Co1 125.6(2) . . ?
N1 C1 C2 122.4(3) . . ?
N1 C1 H1 118.8 . . ?
C2 C1 H1 118.8 . . ?
C3 C2 C1 120.1(3) . . ?
C3 C2 H2 120.0 . . ?
C1 C2 H2 120.0 . . ?
C2 C3 C4 118.0(3) . . ?
C2 C3 H3 121.0 . . ?
C4 C3 H3 121.0 . . ?
C5 C4 C3 119.8(3) . . ?
C5 C4 H4 120.1 . . ?
C3 C4 H4 120.1 . . ?
N1 C5 C4 122.0(3) . . ?
N1 C5 C6 114.7(3) . . ?
C4 C5 C6 123.3(3) . . ?
O1 C6 N2 128.4(3) . . ?
O1 C6 C5 119.9(3) . . ?
N2 C6 C5 111.6(3) . . ?
C8 C7 C12 118.6(3) . . ?
C8 C7 N2 120.5(3) . . ?
C12 C7 N2 120.9(3) . . ?
C7 C8 C9 120.7(3) . . ?
C7 C8 H8 119.6 . . ?
C9 C8 H8 119.6 . . ?
C10 C9 C8 120.1(3) . . ?
C10 C9 H9 119.9 . . ?
C8 C9 H9 119.9 . . ?
O2 C10 C11 116.3(3) . . ?
O2 C10 C9 124.1(3) . . ?
C11 C10 C9 119.6(3) . . ?
C10 C11 C12 120.5(3) . . ?
C10 C11 H11 119.7 . . ?
C12 C11 H11 119.7 . . ?
C11 C12 C7 120.4(3) . . ?
C11 C12 H12 119.8 . . ?
C7 C12 H12 119.8 . . ?
O2 C13 H13A 109.5 . . ?
O2 C13 H13B 109.5 . . ?
H13A C13 H13B 109.5 . . ?
O2 C13 H13C 109.5 . . ?
H13A C13 H13C 109.5 . . ?
H13B C13 H13C 109.5 . . ?
N3 C14 C15 122.7(3) . . ?
N3 C14 H14 118.6 . . ?
C15 C14 H14 118.6 . . ?
C14 C15 C16 119.0(3) . . ?
C14 C15 H15 120.5 . . ?
C16 C15 H15 120.5 . . ?
C17 C16 C15 118.7(3) . . ?
C17 C16 H16 120.7 . . ?
C15 C16 H16 120.7 . . ?
C16 C17 C18 120.0(3) . . ?
C16 C17 H17 120.0 . . ?
C18 C17 H17 120.0 . . ?
N3 C18 C17 121.3(3) . . ?
N3 C18 C19 115.2(3) . . ?
C17 C18 C19 123.4(3) . . ?
O3 C19 N4 127.0(3) . . ?
O3 C19 C18 120.2(3) . . ?
N4 C19 C18 112.7(3) . . ?
C21 C20 C25 117.4(3) . . ?
C21 C20 N4 122.2(3) . . ?
C25 C20 N4 120.3(3) . . ?
C22 C21 C20 121.9(3) . . ?
C22 C21 H21 119.1 . . ?
C20 C21 H21 119.1 . . ?
C21 C22 C23 120.4(4) . . ?
C21 C22 H22 119.8 . . ?
C23 C22 H22 119.8 . . ?
C24 C23 C22 119.1(3) . . ?
C24 C23 O4 125.1(3) . . ?
C22 C23 O4 115.7(3) . . ?
C23 C24 C25 120.1(3) . . ?
C23 C24 H24 120.0 . . ?
C25 C24 H24 120.0 . . ?
C20 C25 C24 121.1(3) . . ?
C20 C25 H25 119.5 . . ?
C24 C25 H25 119.5 . . ?
O4 C26 H26A 109.5 . . ?
O4 C26 H26B 109.5 . . ?
H26A C26 H26B 109.5 . . ?
O4 C26 H26C 109.5 . . ?
H26A C26 H26C 109.5 . . ?
H26B C26 H26C 109.5 . . ?
N5 C27 C28 123.3(3) . . ?
N5 C27 H27 118.4 . . ?
C28 C27 H27 118.4 . . ?
C27 C28 C29 119.2(3) . . ?
C27 C28 H28 120.4 . . ?
C29 C28 H28 120.4 . . ?
C30 C29 C28 118.2(4) . . ?
C30 C29 H29 120.9 . . ?
C28 C29 H29 120.9 . . ?
C31 C30 C29 120.2(4) . . ?
C31 C30 H30 119.9 . . ?
C29 C30 H30 119.9 . . ?
N5 C31 C30 121.7(3) . . ?
N5 C31 C32 114.6(3) . . ?
C30 C31 C32 123.7(3) . . ?
O5 C32 N6 127.7(3) . . ?
O5 C32 C31 120.0(3) . . ?
N6 C32 C31 112.3(3) . . ?
C34 C33 C38 117.8(3) . . ?
C34 C33 N6 120.9(3) . . ?
C38 C33 N6 121.2(3) . . ?
C33 C34 C35 121.4(3) . . ?
C33 C34 H34 119.3 . . ?
C35 C34 H34 119.3 . . ?
C36 C35 C34 120.4(3) . . ?
C36 C35 H35 119.8 . . ?
C34 C35 H35 119.8 . . ?
C37 C36 O6 116.8(3) . . ?
C37 C36 C35 118.3(3) . . ?
O6 C36 C35 124.9(3) . . ?
C36 C37 C38 121.5(3) . . ?
C36 C37 H37 119.2 . . ?
C38 C37 H37 119.2 . . ?
C37 C38 C33 120.5(3) . . ?
C37 C38 H38 119.8 . . ?
C33 C38 H38 119.8 . . ?
O6 C39 H39A 109.5 . . ?
O6 C39 H39B 109.5 . . ?
H39A C39 H39B 109.5 . . ?
O6 C39 H39C 109.5 . . ?
H39A C39 H39C 109.5 . . ?
H39B C39 H39C 109.5 . . ?
H1WA O1W H1WB 108.3 . . ?

loop_
_geom_bond_atom_site_label_1
_geom_bond_atom_site_label_2
_geom_bond_distance
_geom_bond_site_symmetry_2
_geom_bond_publ_flag
Co1 N1 1.914(3) . ?
Co1 N5 1.922(3) . ?
Co1 N6 1.932(2) . ?
Co1 N2 1.940(2) . ?
Co1 N3 1.955(2) . ?
Co1 N4 1.986(2) . ?
O1 C6 1.231(3) . ?
O2 C10 1.369(3) . ?
O2 C13 1.413(4) . ?
O3 C19 1.240(3) . ?
O4 C23 1.374(4) . ?
O4 C26 1.429(4) . ?
O5 C32 1.232(4) . ?
O6 C36 1.369(3) . ?
O6 C39 1.419(4) . ?
N1 C1 1.342(3) . ?
N1 C5 1.347(4) . ?
N2 C6 1.322(4) . ?
N2 C7 1.438(4) . ?
N3 C14 1.339(4) . ?
N3 C18 1.353(3) . ?
N4 C19 1.340(4) . ?
N4 C20 1.430(4) . ?
N5 C27 1.336(4) . ?
N5 C31 1.361(4) . ?
N6 C32 1.318(4) . ?
N6 C33 1.430(4) . ?
C1 C2 1.369(4) . ?
C1 H1 0.9300 . ?
C2 C3 1.364(4) . ?
C2 H2 0.9300 . ?
C3 C4 1.377(4) . ?
C3 H3 0.9300 . ?
C4 C5 1.372(4) . ?
C4 H4 0.9300 . ?
C5 C6 1.502(4) . ?
C7 C8 1.378(4) . ?
C7 C12 1.393(4) . ?
C8 C9 1.391(4) . ?
C8 H8 0.9300 . ?
C9 C10 1.376(4) . ?
C9 H9 0.9300 . ?
C10 C11 1.374(4) . ?
C11 C12 1.382(4) . ?
C11 H11 0.9300 . ?
C12 H12 0.9300 . ?
C13 H13A 0.9600 . ?
C13 H13B 0.9600 . ?
C13 H13C 0.9600 . ?
C14 C15 1.370(4) . ?
C14 H14 0.9300 . ?
C15 C16 1.380(4) . ?
C15 H15 0.9300 . ?
C16 C17 1.366(5) . ?
C16 H16 0.9300 . ?
C17 C18 1.375(4) . ?
C17 H17 0.9300 . ?
C18 C19 1.477(4) . ?
C20 C21 1.374(4) . ?
C20 C25 1.378(4) . ?
C21 C22 1.365(4) . ?
C21 H21 0.9300 . ?
C22 C23 1.373(4) . ?
C22 H22 0.9300 . ?
C23 C24 1.365(5) . ?
C24 C25 1.390(4) . ?
C24 H24 0.9300 . ?
C25 H25 0.9300 . ?
C26 H26A 0.9600 . ?
C26 H26B 0.9600 . ?
C26 H26C 0.9600 . ?
C27 C28 1.368(4) . ?
C27 H27 0.9300 . ?
C28 C29 1.381(5) . ?
C28 H28 0.9300 . ?
C29 C30 1.371(4) . ?
C29 H29 0.9300 . ?
C30 C31 1.370(4) . ?
C30 H30 0.9300 . ?
C31 C32 1.485(4) . ?
C33 C34 1.356(4) . ?
C33 C38 1.390(4) . ?
C34 C35 1.378(4) . ?
C34 H34 0.9300 . ?
C35 C36 1.375(4) . ?
C35 H35 0.9300 . ?
C36 C37 1.358(4) . ?
C37 C38 1.365(4) . ?
C37 H37 0.9300 . ?
C38 H38 0.9300 . ?
C39 H39A 0.9600 . ?
C39 H39B 0.9600 . ?
C39 H39C 0.9600 . ?
O1W H1WA 0.8499 . ?
O1W H1WB 0.8501 . ?

loop_
_geom_hbond_atom_site_label_D
_geom_hbond_atom_site_label_H
_geom_hbond_atom_site_label_A
_geom_hbond_distance_DH
_geom_hbond_distance_HA
_geom_hbond_distance_DA
_geom_hbond_angle_DHA
_geom_hbond_site_symmetry_A
O1W H1WB O5 0.85 2.19 2.720(5) 120.6 2_655

loop_
_geom_torsion_atom_site_label_1
_geom_torsion_atom_site_label_2
_geom_torsion_atom_site_label_3
_geom_torsion_atom_site_label_4
_geom_torsion
_geom_torsion_site_symmetry_1
_geom_torsion_site_symmetry_2
_geom_torsion_site_symmetry_3
_geom_torsion_site_symmetry_4
_geom_torsion_publ_flag
N5 Co1 N1 C1 144.3(9) . . . . ?
N6 Co1 N1 C1 94.5(3) . . . . ?
N2 Co1 N1 C1 -176.2(3) . . . . ?
N3 Co1 N1 C1 -82.7(3) . . . . ?
N4 Co1 N1 C1 -1.5(3) . . . . ?
N5 Co1 N1 C5 -32.3(11) . . . . ?
N6 Co1 N1 C5 -82.0(2) . . . . ?
N2 Co1 N1 C5 7.2(2) . . . . ?
N3 Co1 N1 C5 100.8(2) . . . . ?
N4 Co1 N1 C5 -178.0(2) . . . . ?
N1 Co1 N2 C6 -7.6(2) . . . . ?
N5 Co1 N2 C6 168.3(2) . . . . ?
N6 Co1 N2 C6 85.4(2) . . . . ?
N3 Co1 N2 C6 -96.1(2) . . . . ?
N4 Co1 N2 C6 -97.9(12) . . . . ?
N1 Co1 N2 C7 -178.4(2) . . . . ?
N5 Co1 N2 C7 -2.5(2) . . . . ?
N6 Co1 N2 C7 -85.4(2) . . . . ?
N3 Co1 N2 C7 93.1(2) . . . . ?
N4 Co1 N2 C7 91.3(12) . . . . ?
N1 Co1 N3 C14 -73.1(3) . . . . ?
N5 Co1 N3 C14 102.2(3) . . . . ?
N6 Co1 N3 C14 162.5(17) . . . . ?
N2 Co1 N3 C14 9.7(3) . . . . ?
N4 Co1 N3 C14 -170.4(3) . . . . ?
N1 Co1 N3 C18 110.6(2) . . . . ?
N5 Co1 N3 C18 -74.1(2) . . . . ?
N6 Co1 N3 C18 -13.8(19) . . . . ?
N2 Co1 N3 C18 -166.6(2) . . . . ?
N4 Co1 N3 C18 13.2(2) . . . . ?
N1 Co1 N4 C19 -103.0(2) . . . . ?
N5 Co1 N4 C19 80.7(2) . . . . ?
N6 Co1 N4 C19 163.4(2) . . . . ?
N2 Co1 N4 C19 -13.3(13) . . . . ?
N3 Co1 N4 C19 -15.1(2) . . . . ?
N1 Co1 N4 C20 93.3(3) . . . . ?
N5 Co1 N4 C20 -83.0(3) . . . . ?
N6 Co1 N4 C20 -0.3(3) . . . . ?
N2 Co1 N4 C20 -177.1(11) . . . . ?
N3 Co1 N4 C20 -178.8(3) . . . . ?
N1 Co1 N5 C27 130.4(9) . . . . ?
N6 Co1 N5 C27 -179.5(3) . . . . ?
N2 Co1 N5 C27 91.2(3) . . . . ?
N3 Co1 N5 C27 -2.4(3) . . . . ?
N4 Co1 N5 C27 -83.6(3) . . . . ?
N1 Co1 N5 C31 -50.3(11) . . . . ?
N6 Co1 N5 C31 -0.2(2) . . . . ?
N2 Co1 N5 C31 -89.5(2) . . . . ?
N3 Co1 N5 C31 176.9(2) . . . . ?
N4 Co1 N5 C31 95.7(2) . . . . ?
N1 Co1 N6 C32 174.0(2) . . . . ?
N5 Co1 N6 C32 -1.0(2) . . . . ?
N2 Co1 N6 C32 91.2(2) . . . . ?
N3 Co1 N6 C32 -61.7(19) . . . . ?
N4 Co1 N6 C32 -88.5(2) . . . . ?
N1 Co1 N6 C33 2.2(2) . . . . ?
N5 Co1 N6 C33 -172.8(2) . . . . ?
N2 Co1 N6 C33 -80.6(2) . . . . ?
N3 Co1 N6 C33 126.5(18) . . . . ?
N4 Co1 N6 C33 99.7(2) . . . . ?
C5 N1 C1 C2 1.6(5) . . . . ?
Co1 N1 C1 C2 -174.8(3) . . . . ?
N1 C1 C2 C3 0.0(5) . . . . ?
C1 C2 C3 C4 -1.6(5) . . . . ?
C2 C3 C4 C5 1.5(5) . . . . ?
C1 N1 C5 C4 -1.7(5) . . . . ?
Co1 N1 C5 C4 175.2(3) . . . . ?
C1 N1 C5 C6 177.1(3) . . . . ?
Co1 N1 C5 C6 -5.9(3) . . . . ?
C3 C4 C5 N1 0.2(5) . . . . ?
C3 C4 C5 C6 -178.6(3) . . . . ?
C7 N2 C6 O1 -4.5(5) . . . . ?
Co1 N2 C6 O1 -176.1(3) . . . . ?
C7 N2 C6 C5 177.7(3) . . . . ?
Co1 N2 C6 C5 6.1(3) . . . . ?
N1 C5 C6 O1 -178.1(3) . . . . ?
C4 C5 C6 O1 0.7(5) . . . . ?
N1 C5 C6 N2 -0.1(4) . . . . ?
C4 C5 C6 N2 178.7(3) . . . . ?
C6 N2 C7 C8 97.4(4) . . . . ?
Co1 N2 C7 C8 -91.9(3) . . . . ?
C6 N2 C7 C12 -82.8(4) . . . . ?
Co1 N2 C7 C12 87.8(3) . . . . ?
C12 C7 C8 C9 -0.7(5) . . . . ?
N2 C7 C8 C9 179.1(3) . . . . ?
C7 C8 C9 C10 1.1(5) . . . . ?
C13 O2 C10 C11 160.6(3) . . . . ?
C13 O2 C10 C9 -19.6(5) . . . . ?
C8 C9 C10 O2 179.2(3) . . . . ?
C8 C9 C10 C11 -1.0(6) . . . . ?
O2 C10 C11 C12 -179.9(3) . . . . ?
C9 C10 C11 C12 0.3(6) . . . . ?
C10 C11 C12 C7 0.2(6) . . . . ?
C8 C7 C12 C11 0.0(5) . . . . ?
N2 C7 C12 C11 -179.8(3) . . . . ?
C18 N3 C14 C15 2.9(5) . . . . ?
Co1 N3 C14 C15 -173.3(2) . . . . ?
N3 C14 C15 C16 1.9(5) . . . . ?
C14 C15 C16 C17 -4.5(5) . . . . ?
C15 C16 C17 C18 2.4(5) . . . . ?
C14 N3 C18 C17 -5.1(4) . . . . ?
Co1 N3 C18 C17 171.6(3) . . . . ?
C14 N3 C18 C19 173.5(3) . . . . ?
Co1 N3 C18 C19 -9.7(3) . . . . ?
C16 C17 C18 N3 2.5(5) . . . . ?
C16 C17 C18 C19 -176.0(3) . . . . ?
C20 N4 C19 O3 -3.1(5) . . . . ?
Co1 N4 C19 O3 -169.1(3) . . . . ?
C20 N4 C19 C18 179.6(3) . . . . ?
Co1 N4 C19 C18 13.6(3) . . . . ?
N3 C18 C19 O3 179.8(3) . . . . ?
C17 C18 C19 O3 -1.5(5) . . . . ?
N3 C18 C19 N4 -2.7(4) . . . . ?
C17 C18 C19 N4 176.0(3) . . . . ?
C19 N4 C20 C21 -91.1(4) . . . . ?
Co1 N4 C20 C21 72.4(4) . . . . ?
C19 N4 C20 C25 86.6(4) . . . . ?
Co1 N4 C20 C25 -109.8(3) . . . . ?
C25 C20 C21 C22 0.3(5) . . . . ?
N4 C20 C21 C22 178.1(3) . . . . ?
C20 C21 C22 C23 0.0(6) . . . . ?
C21 C22 C23 C24 -0.8(5) . . . . ?
C21 C22 C23 O4 -179.7(3) . . . . ?
C26 O4 C23 C24 3.9(5) . . . . ?
C26 O4 C23 C22 -177.3(3) . . . . ?
C22 C23 C24 C25 1.2(5) . . . . ?
O4 C23 C24 C25 180.0(3) . . . . ?
C21 C20 C25 C24 0.2(5) . . . . ?
N4 C20 C25 C24 -177.7(3) . . . . ?
C23 C24 C25 C20 -0.9(5) . . . . ?
C31 N5 C27 C28 -0.9(4) . . . . ?
Co1 N5 C27 C28 178.4(2) . . . . ?
N5 C27 C28 C29 0.0(5) . . . . ?
C27 C28 C29 C30 0.6(5) . . . . ?
C28 C29 C30 C31 -0.3(5) . . . . ?
C27 N5 C31 C30 1.2(4) . . . . ?
Co1 N5 C31 C30 -178.2(2) . . . . ?
C27 N5 C31 C32 -179.4(3) . . . . ?
Co1 N5 C31 C32 1.2(3) . . . . ?
C29 C30 C31 N5 -0.6(5) . . . . ?
C29 C30 C31 C32 180.0(3) . . . . ?
C33 N6 C32 O5 -5.5(5) . . . . ?
Co1 N6 C32 O5 -178.0(3) . . . . ?
C33 N6 C32 C31 174.4(3) . . . . ?
Co1 N6 C32 C31 1.9(3) . . . . ?
N5 C31 C32 O5 177.8(3) . . . . ?
C30 C31 C32 O5 -2.7(5) . . . . ?
N5 C31 C32 N6 -2.0(4) . . . . ?
C30 C31 C32 N6 177.4(3) . . . . ?
C32 N6 C33 C34 101.6(4) . . . . ?
Co1 N6 C33 C34 -86.7(4) . . . . ?
C32 N6 C33 C38 -77.2(4) . . . . ?
Co1 N6 C33 C38 94.5(3) . . . . ?
C38 C33 C34 C35 -0.6(5) . . . . ?
N6 C33 C34 C35 -179.4(3) . . . . ?
C33 C34 C35 C36 -0.1(6) . . . . ?
C39 O6 C36 C37 171.3(3) . . . . ?
C39 O6 C36 C35 -8.9(5) . . . . ?
C34 C35 C36 C37 -0.5(5) . . . . ?
C34 C35 C36 O6 179.7(3) . . . . ?
O6 C36 C37 C38 -178.4(3) . . . . ?
C35 C36 C37 C38 1.8(5) . . . . ?
C36 C37 C38 C33 -2.5(6) . . . . ?
C34 C33 C38 C37 1.9(5) . . . . ?
N6 C33 C38 C37 -179.3(3) . . . . ?
